data_1574676
loop_
_publ_author_name
'Zhang, Jing'
'Liu, Yuxiao'
'Wang, Fangyan'
'Gong, Pifu'
'Li, Zhaoyi'
'Zhang, Xinyuan'
'Liang, Fei'
'Guo, Shu'
'Hu, Zhanggui'
'Wu, Yicheng'

_publ_section_title
;
 &#x201C;Three functions in one&#x201D;: multifunctional rare-earth
 cyamelurates with magnetism, luminescence, and giant optical nonlinearity
;
_journal_issue 24
_journal_name_full 'Chemical Science'
_journal_page_first 10983
_journal_page_last 10989
_journal_paper_doi 10.1039/D5SC01230A
_journal_volume 16
_journal_year 2025
_chemical_formula_moiety 'C12 H15 N14 O12 Y, 4(H2 O)'
_chemical_formula_sum 'C12 H23 N14 O16 Y'
_chemical_formula_weight 708.35
_space_group_crystal_system orthorhombic
_space_group_IT_number 43
_space_group_name_Hall 'F 2 -2d'
_space_group_name_H-M_alt 'F d d 2'
_atom_sites_solution_hydrogens mixed
_atom_sites_solution_primary dual
_audit_creation_date 2025-04-14
_audit_creation_method
;
Olex2 1.2
(compiled 2017.08.10 svn.r3458 for OlexSys, GUI svn.r5381)
;
_audit_update_record
;
2025-04-14 deposited with the CCDC.	2025-05-06 downloaded from the CCDC.
;
_cell_angle_alpha 90
_cell_angle_beta 90
_cell_angle_gamma 90
_cell_formula_units_Z 8
_cell_length_a 67.056(8)
_cell_length_b 6.1193(7)
_cell_length_c 11.4807(13)
_cell_measurement_reflns_used 2243
_cell_measurement_temperature 100(2)
_cell_measurement_theta_max 21.34
_cell_measurement_theta_min 3.65
_cell_volume 4710.9(9)
_computing_cell_refinement 'SAINT V8.40B (?, 2016)'
_computing_data_reduction 'SAINT V8.40B (?, 2016)'
_computing_molecular_graphics 'Olex2 (Dolomanov et al., 2009)'
_computing_publication_material 'Olex2 (Dolomanov et al., 2009)'
_computing_structure_refinement 'ShelXL (Sheldrick, 2015)'
_computing_structure_solution 'ShelXT (Sheldrick, 2015)'
_diffrn_ambient_temperature 100.0
_diffrn_measured_fraction_theta_full 0.999
_diffrn_measured_fraction_theta_max 0.999
_diffrn_measurement_device_type 'CCD area detector'
_diffrn_measurement_method 'phi and omega scans'
_diffrn_radiation_monochromator graphite
_diffrn_radiation_type MoK\a
_diffrn_radiation_wavelength 0.71073
_diffrn_reflns_av_R_equivalents 0.1338
_diffrn_reflns_av_unetI/netI 0.0732
_diffrn_reflns_Laue_measured_fraction_full 0.999
_diffrn_reflns_Laue_measured_fraction_max 0.999
_diffrn_reflns_limit_h_max 85
_diffrn_reflns_limit_h_min -85
_diffrn_reflns_limit_k_max 7
_diffrn_reflns_limit_k_min -7
_diffrn_reflns_limit_l_max 14
_diffrn_reflns_limit_l_min -14
_diffrn_reflns_number 27752
_diffrn_reflns_point_group_measured_fraction_full 1.000
_diffrn_reflns_point_group_measured_fraction_max 1.000
_diffrn_reflns_theta_full 25.242
_diffrn_reflns_theta_max 27.081
_diffrn_reflns_theta_min 2.430
_exptl_absorpt_coefficient_mu 2.589
_exptl_absorpt_correction_T_max 0.7461
_exptl_absorpt_correction_T_min 0.5819
_exptl_absorpt_correction_type none
_exptl_absorpt_process_details
;
SADABS-2016/2 (Bruker,2016/2) was used for absorption correction.
wR2(int) was 0.0688 before and 0.0494 after correction.
The Ratio of minimum to maximum transmission is 0.7799.
The \l/2 correction factor is Not present.
;
_exptl_crystal_density_diffrn 1.997
_exptl_crystal_description plate
_exptl_crystal_F_000 2880
_refine_diff_density_max 1.108
_refine_diff_density_min -1.007
_refine_diff_density_rms 0.235
_refine_ls_abs_structure_details
;
 Refined as an inversion twin.
;
_refine_ls_abs_structure_Flack 0.01(2)
_refine_ls_extinction_method none
_refine_ls_goodness_of_fit_ref 1.094
_refine_ls_hydrogen_treatment mixed
_refine_ls_matrix_type full
_refine_ls_number_parameters 216
_refine_ls_number_reflns 2608
_refine_ls_number_restraints 47
_refine_ls_restrained_S_all 1.088
_refine_ls_R_factor_all 0.0801
_refine_ls_R_factor_gt 0.0728
_refine_ls_shift/su_max 0.001
_refine_ls_shift/su_mean 0.000
_refine_ls_structure_factor_coef Fsqd
_refine_ls_weighting_details 'w=1/[\s^2^(Fo^2^)+(0.1624P)^2^+17.8866P] where P=(Fo^2^+2Fc^2^)/3'
_refine_ls_weighting_scheme calc
_refine_ls_wR_factor_gt 0.2150
_refine_ls_wR_factor_ref 0.2251
_reflns_Friedel_coverage 0.909
_reflns_Friedel_fraction_full 1.000
_reflns_Friedel_fraction_max 1.000
_reflns_number_gt 2348
_reflns_number_total 2608
_reflns_threshold_expression 'I > 2\s(I)'
_cod_data_source_file d5sc01230a2.cif
_cod_data_source_block aaa
_cod_depositor_comments 'Adding full bibliography for 1574676--1574678.cif.'
_cod_database_code 1574676
_shelx_shelxl_version_number 2016/4
_shelx_space_group_comment
;
The symmetry employed for this shelxl refinement is uniquely defined
by the following loop, which should always be used as a source of
symmetry information in preference to the above space-group names.
They are only intended as comments.
;
_olex2_refinement_description
;
1. Twinned data refinement
 Scales: 0.99(2)
 0.01(2)
2. Fixed Uiso
 At 1.2 times of:
  All N(H) groups
 At 1.5 times of:
  All O(H) groups, All O(H,H) groups
3. Restrained distances
 H6A-H6B = H4C-H4D
 1.4 with sigma of 0.02
 O4-H4C = O4-H4D
 0.86 with sigma of 0.02
4. Uiso/Uaniso restraints and constraints
Uanis(C1) \\sim Ueq, Uanis(C2) \\sim Ueq, Uanis(C5) \\sim Ueq, Uanis(C6) \\sim
Ueq, Uanis(C3) \\sim Ueq, Uanis(N2) \\sim Ueq, Uanis(N3) \\sim Ueq: with sigma
of 0.002 and sigma for terminal atoms of 0.001
5. Others
 Fixed Sof: H6(0.5) H4A(0.5) H4B(0.5) H4C(0.5) H4D(0.5)
 Fixed Uiso: H4C(0.005)
6.a Free rotating group:
 O7(H7A,H7B), O8(H8A,H8B)
6.b Rotating group:
 O6(H6A), O5(H5A,H5B), O4(H4A,H4B)
6.c Aromatic/amide H refined with riding coordinates:
 N6(H6), N1(H1)
;
_olex2_submission_special_instructions 'No special instructions were received'

loop_
_space_group_symop_operation_xyz
'x, y, z'
'-x, -y, z'
'x+1/4, -y+1/4, z+1/4'
'-x+1/4, y+1/4, z+1/4'
'x, y+1/2, z+1/2'
'-x, -y+1/2, z+1/2'
'x+1/4, -y+3/4, z+3/4'
'-x+1/4, y+3/4, z+3/4'
'x+1/2, y, z+1/2'
'-x+1/2, -y, z+1/2'
'x+3/4, -y+1/4, z+3/4'
'-x+3/4, y+1/4, z+3/4'
'x+1/2, y+1/2, z'
'-x+1/2, -y+1/2, z'
'x+3/4, -y+3/4, z+1/4'
'-x+3/4, y+3/4, z+1/4'

loop_
_atom_site_label
_atom_site_type_symbol
_atom_site_fract_x
_atom_site_fract_y
_atom_site_fract_z
_atom_site_U_iso_or_equiv
_atom_site_adp_type
_atom_site_occupancy
_atom_site_site_symmetry_order
_atom_site_calc_flag
_atom_site_refinement_flags_posn
_atom_site_refinement_flags_adp
_atom_site_refinement_flags_occupancy
_atom_site_disorder_assembly
_atom_site_disorder_group
Y1 Y 0.750000 0.250000 0.64384(15) 0.0238(5) Uani 1 2 d S T P . .
O7 O 0.65152(10) 1.1596(11) 0.0403(6) 0.0105(13) Uani 1 1 d . . . . .
H7A H 0.638794 1.182463 0.029701 0.016 Uiso 1 1 d G . . . .
H7B H 0.652301 1.020438 0.055187 0.016 Uiso 1 1 d G . . . .
O1 O 0.67383(10) 0.9142(11) 0.2042(6) 0.0132(13) Uani 1 1 d . . . . .
O2 O 0.62480(9) -0.0040(11) 0.3746(6) 0.0080(14) Uani 1 1 d . . . . .
O3 O 0.71844(12) 0.1929(15) 0.5728(8) 0.0222(16) Uani 1 1 d . . . . .
N7 N 0.68807(12) 0.1126(14) 0.5057(8) 0.0103(15) Uani 1 1 d . . . . .
N4 N 0.67300(11) 0.3662(12) 0.3799(7) 0.0064(14) Uani 1 1 d . . . . .
N6 N 0.65596(11) 0.0581(13) 0.4416(7) 0.0062(14) Uani 1 1 d . . . . .
H6 H 0.655340 -0.062285 0.483413 0.007 Uiso 0.5 1 calc R . . . .
O6 O 0.76251(13) 0.5783(14) 0.7292(8) 0.0254(18) Uani 1 1 d . . . . .
H6A H 0.764218 0.565060 0.808398 0.038 Uiso 1 1 d DGR . . . .
N3 N 0.63995(11) 0.3093(13) 0.3146(7) 0.0069(14) Uani 1 1 d . U . . .
O8 O 0.79927(14) 0.7228(14) 0.6753(7) 0.0256(19) Uani 1 1 d . . . . .
H8A H 0.804987 0.712199 0.743068 0.038 Uiso 1 1 d G . . . .
H8B H 0.801316 0.857411 0.654105 0.038 Uiso 1 1 d G . . . .
N2 N 0.69032(12) 0.6874(14) 0.3251(8) 0.0119(15) Uani 1 1 d . U . . .
N1 N 0.65748(11) 0.6114(12) 0.2582(7) 0.0073(14) Uani 1 1 d . . . . .
H1 H 0.647215 0.651294 0.215449 0.009 Uiso 1 1 calc R . . . .
N5 N 0.70526(12) 0.4402(15) 0.4486(8) 0.0126(16) Uani 1 1 d . . . . .
O5 O 0.77197(12) 0.1141(14) 0.7960(10) 0.030(2) Uani 1 1 d . . . . .
H5A H 0.764987 0.049066 0.856579 0.045 Uiso 1 1 d GR . . . .
H5B H 0.778659 0.226201 0.834103 0.045 Uiso 1 1 d GR . . . .
C5 C 0.67297(13) 0.1755(14) 0.4452(8) 0.0061(15) Uani 1 1 d . U . . .
C1 C 0.67448(13) 0.7484(14) 0.2589(8) 0.0075(16) Uani 1 1 d . U . . .
O4 O 0.75399(16) -0.0184(17) 0.4943(9) 0.034(2) Uani 1 1 d D . . . .
H4A H 0.742156 -0.075239 0.474038 0.050 Uiso 0.5 1 d GR . . . .
H4B H 0.760747 -0.134366 0.521042 0.050 Uiso 0.5 1 d GR . . . .
C3 C 0.68996(12) 0.5028(14) 0.3850(10) 0.0066(16) Uani 1 1 d . U . . .
C4 C 0.63946(13) 0.1149(14) 0.3765(7) 0.0067(16) Uani 1 1 d . . . . .
C2 C 0.65606(13) 0.4243(15) 0.3186(8) 0.0067(16) Uani 1 1 d . U . . .
C6 C 0.70426(14) 0.2502(15) 0.5086(8) 0.0109(18) Uani 1 1 d . U . . .
H6B H 0.773(2) 0.56(3) 0.698(9) 0.02(4) Uiso 1 1 d D . . . .
H4C H 0.758(3) -0.11(3) 0.440(12) 0.005 Uiso 0.5 1 d D . . . .
H4D H 0.743(2) 0.04(4) 0.471(17) 0.01(6) Uiso 0.5 1 d D . . . .

loop_
_atom_site_aniso_label
_atom_site_aniso_U_11
_atom_site_aniso_U_22
_atom_site_aniso_U_33
_atom_site_aniso_U_23
_atom_site_aniso_U_13
_atom_site_aniso_U_12
Y1 0.0186(7) 0.0282(8) 0.0246(7) 0.000 0.000 -0.0012(6)
O7 0.011(3) 0.008(3) 0.013(3) -0.001(2) 0.002(3) -0.002(2)
O1 0.016(3) 0.008(3) 0.016(3) 0.001(3) 0.003(3) -0.004(3)
O2 0.006(3) 0.009(3) 0.009(4) 0.000(2) -0.002(2) -0.002(2)
O3 0.011(3) 0.031(4) 0.025(4) -0.001(3) -0.010(3) 0.002(3)
N7 0.007(3) 0.013(4) 0.010(3) -0.005(3) -0.005(3) 0.002(3)
N4 0.002(3) 0.008(3) 0.009(3) -0.002(3) -0.001(3) -0.002(2)
N6 0.004(3) 0.007(3) 0.008(3) 0.002(3) 0.000(3) -0.001(3)
O6 0.019(4) 0.022(4) 0.035(5) 0.000(3) 0.009(4) -0.006(3)
N3 0.007(2) 0.007(2) 0.007(2) 0.001(2) -0.001(2) 0.001(2)
O8 0.032(5) 0.022(4) 0.023(5) 0.007(3) -0.006(3) -0.010(3)
N2 0.010(2) 0.010(2) 0.016(3) -0.003(2) 0.001(2) -0.001(2)
N1 0.005(3) 0.010(3) 0.008(3) 0.001(3) 0.000(3) -0.003(3)
N5 0.003(3) 0.016(4) 0.019(4) -0.006(3) -0.004(3) -0.001(3)
O5 0.012(4) 0.019(4) 0.059(6) 0.008(4) -0.003(4) -0.008(3)
C5 0.005(3) 0.007(2) 0.006(2) -0.001(2) 0.001(2) 0.000(2)
C1 0.005(3) 0.008(3) 0.009(3) -0.003(2) 0.002(2) -0.002(2)
O4 0.034(5) 0.038(5) 0.028(5) 0.003(4) 0.007(4) -0.003(4)
C3 0.005(2) 0.006(2) 0.008(3) -0.003(2) -0.002(2) -0.001(2)
C4 0.006(4) 0.010(4) 0.004(4) 0.000(3) 0.004(3) -0.002(3)
C2 0.005(3) 0.007(3) 0.007(2) 0.000(2) 0.000(2) 0.000(2)
C6 0.009(3) 0.014(3) 0.010(3) 0.000(2) -0.001(2) 0.002(2)

loop_
_atom_type_symbol
_atom_type_description
_atom_type_scat_dispersion_real
_atom_type_scat_dispersion_imag
_atom_type_scat_source
C C 0.0033 0.0016 'International Tables Vol C Tables 4.2.6.8 and 6.1.1.4'
H H 0.0000 0.0000 'International Tables Vol C Tables 4.2.6.8 and 6.1.1.4'
N N 0.0061 0.0033 'International Tables Vol C Tables 4.2.6.8 and 6.1.1.4'
O O 0.0106 0.0060 'International Tables Vol C Tables 4.2.6.8 and 6.1.1.4'
Y Y -2.7962 3.5667 'International Tables Vol C Tables 4.2.6.8 and 6.1.1.4'

loop_
_geom_angle_atom_site_label_1
_geom_angle_atom_site_label_2
_geom_angle_atom_site_label_3
_geom_angle
_geom_angle_site_symmetry_1
_geom_angle_site_symmetry_3
_geom_angle_publ_flag
O3 Y1 O3 138.4(5) . 14_655 ?
O3 Y1 O6 72.2(3) 14_655 . ?
O3 Y1 O6 126.7(3) 14_655 14_655 ?
O3 Y1 O6 126.7(3) . . ?
O3 Y1 O6 72.2(3) . 14_655 ?
O3 Y1 O5 75.4(3) . 14_655 ?
O3 Y1 O5 75.4(3) 14_655 . ?
O3 Y1 O5 139.6(3) . . ?
O3 Y1 O5 139.6(3) 14_655 14_655 ?
O3 Y1 O4 75.1(3) 14_655 14_655 ?
O3 Y1 O4 75.3(3) 14_655 . ?
O3 Y1 O4 75.1(3) . . ?
O3 Y1 O4 75.3(3) . 14_655 ?
O6 Y1 O6 131.6(4) . 14_655 ?
O6 Y1 O5 77.3(3) . . ?
O6 Y1 O5 68.3(3) . 14_655 ?
O6 Y1 O5 77.3(3) 14_655 14_655 ?
O6 Y1 O5 68.3(3) 14_655 . ?
O6 Y1 O4 146.4(3) . . ?
O6 Y1 O4 75.9(3) 14_655 . ?
O6 Y1 O4 146.4(3) 14_655 14_655 ?
O6 Y1 O4 75.9(3) . 14_655 ?
O5 Y1 O5 88.1(5) . 14_655 ?
O4 Y1 O5 102.3(3) 14_655 14_655 ?
O4 Y1 O5 144.9(3) 14_655 . ?
O4 Y1 O5 144.9(3) . 14_655 ?
O4 Y1 O5 102.3(3) . . ?
O4 Y1 O4 88.2(5) . 14_655 ?
C6 O3 Y1 150.0(8) . . ?
C5 N7 C6 116.8(9) . . ?
C5 N4 C3 118.5(7) . . ?
C2 N4 C5 119.4(7) . . ?
C2 N4 C3 122.0(8) . . ?
C5 N6 C4 124.1(8) . . ?
C2 N3 C4 118.0(8) . . ?
C3 N2 C1 120.8(8) . . ?
C2 N1 C1 124.0(7) . . ?
C3 N5 C6 119.6(8) . . ?
N7 C5 N4 122.9(8) . . ?
N7 C5 N6 121.5(9) . . ?
N6 C5 N4 115.6(8) . . ?
O1 C1 N2 123.8(8) . . ?
O1 C1 N1 118.1(8) . . ?
N2 C1 N1 118.1(8) . . ?
N2 C3 N4 119.9(8) . . ?
N5 C3 N4 118.6(9) . . ?
N5 C3 N2 121.5(8) . . ?
O2 C4 N6 120.3(8) . . ?
O2 C4 N3 121.4(8) . . ?
N6 C4 N3 118.4(8) . . ?
N3 C2 N4 124.4(8) . . ?
N3 C2 N1 120.5(8) . . ?
N1 C2 N4 115.1(7) . . ?
O3 C6 N7 116.2(9) . . ?
O3 C6 N5 120.2(9) . . ?
N5 C6 N7 123.6(9) . . ?

loop_
_geom_bond_atom_site_label_1
_geom_bond_atom_site_label_2
_geom_bond_distance
_geom_bond_site_symmetry_2
_geom_bond_publ_flag
Y1 O3 2.295(8) . ?
Y1 O3 2.295(8) 14_655 ?
Y1 O6 2.387(9) . ?
Y1 O6 2.387(9) 14_655 ?
Y1 O5 2.432(10) 14_655 ?
Y1 O5 2.432(10) . ?
Y1 O4 2.391(10) . ?
Y1 O4 2.391(10) 14_655 ?
O1 C1 1.194(12) . ?
O2 C4 1.223(11) . ?
O3 C6 1.253(13) . ?
N7 C5 1.287(12) . ?
N7 C6 1.375(12) . ?
N4 C5 1.387(12) . ?
N4 C3 1.413(11) . ?
N4 C2 1.383(11) . ?
N6 C5 1.349(11) . ?
N6 C4 1.380(11) . ?
N3 C4 1.386(12) . ?
N3 C2 1.290(12) . ?
N2 C1 1.358(13) . ?
N2 C3 1.323(13) . ?
N1 C1 1.415(11) . ?
N1 C2 1.342(12) . ?
N5 C3 1.316(13) . ?
N5 C6 1.353(13) . ?

loop_
_twin_individual_id
_twin_individual_mass_fraction_refined
1 0.99(2)
2 0.01(2)
